data_7011015
loop_
_publ_author_name
'Matonic, John H.'
'Neu, Mary P.'
'Enriquez, Alejandro E.'
'Paine, Robert T.'
'Scott, Brian L.'

_publ_section_title
;
 Synthesis and crystal structure of a ten-coordinate plutonium(iv) ion
 complexed by 2-[(diphenylphosphino)methyl]pyridine N,P-dioxide:
 [Pu(NO3)3{2-[(C6H5)2P(O)CH2]C5H4NO}2][Pu(NO3)6]0.5
;
_journal_issue 11
_journal_name_full 'Journal of the Chemical Society, Dalton Transactions'
_journal_page_first 2328
_journal_paper_doi 10.1039/b106624m
_journal_year 2002
_chemical_formula_sum 'C36 H32 N8 O22 P2 Pu1.5'
_chemical_formula_weight 1353.64
_chemical_name_systematic
; 
? 
;
_space_group_IT_number 2
_symmetry_cell_setting triclinic
_symmetry_space_group_name_Hall '-P 1'
_symmetry_space_group_name_H-M 'P -1'
_atom_sites_solution_hydrogens geom
_atom_sites_solution_primary direct
_atom_sites_solution_secondary difmap
_audit_creation_method SHELXL-97
_cell_angle_alpha 65.1950(10)
_cell_angle_beta 80.5710(10)
_cell_angle_gamma 72.3810(10)
_cell_formula_units_Z 2
_cell_length_a 12.0407(6)
_cell_length_b 14.2228(7)
_cell_length_c 15.6363(7)
_cell_measurement_reflns_used 8192
_cell_measurement_temperature 293(2)
_cell_measurement_theta_max 23.28
_cell_measurement_theta_min 1.63
_cell_volume 2314.58(19)
_computing_cell_refinement 'SAINT 4.05  (Bruker, 1996)'
_computing_data_collection 'SMART 4.210 (Bruker, 1996)'
_computing_data_reduction 'SAINT 4.05  (Bruker, 1996)'
_computing_molecular_graphics 'SHELXTL (Sheldrick, 1997)'
_computing_publication_material 'SHELXTL (Sheldrick, 1997)'
_computing_structure_refinement 'SHELXL-93 (Sheldrick, 1993)'
_computing_structure_solution 'SHELXS-97 (Sheldrick, 1990)'
_diffrn_ambient_temperature 293(2)
_diffrn_measured_fraction_theta_full 0.916
_diffrn_measured_fraction_theta_max 0.916
_diffrn_measurement_device_type 'Bruker P4/PC ccd'
_diffrn_measurement_method '/w and /f scans'
_diffrn_radiation_monochromator graphite
_diffrn_radiation_source 'fine-focus sealed tube'
_diffrn_radiation_type MoK\a
_diffrn_radiation_wavelength 0.71073
_diffrn_reflns_av_R_equivalents 0.0179
_diffrn_reflns_av_sigmaI/netI 0.0290
_diffrn_reflns_limit_h_max 13
_diffrn_reflns_limit_h_min -13
_diffrn_reflns_limit_k_max 15
_diffrn_reflns_limit_k_min -15
_diffrn_reflns_limit_l_max 17
_diffrn_reflns_limit_l_min -15
_diffrn_reflns_number 11151
_diffrn_reflns_theta_full 23.28
_diffrn_reflns_theta_max 23.28
_diffrn_reflns_theta_min 1.63
_diffrn_standards_decay_% <2
_exptl_absorpt_coefficient_mu 2.283
_exptl_absorpt_correction_T_max 0.726
_exptl_absorpt_correction_T_min 0.565
_exptl_absorpt_correction_type 'empirical (SADABS, Sheldrick 1996)'
_exptl_crystal_colour needle
_exptl_crystal_density_diffrn 1.942
_exptl_crystal_density_method 'not measured'
_exptl_crystal_description yellow
_exptl_crystal_F_000 1302
_exptl_crystal_size_max 0.25
_exptl_crystal_size_mid 0.23
_exptl_crystal_size_min 0.14
_refine_diff_density_max 0.877
_refine_diff_density_min -1.054
_refine_diff_density_rms 0.085
_refine_ls_extinction_method none
_refine_ls_goodness_of_fit_ref 1.049
_refine_ls_hydrogen_treatment mixed
_refine_ls_matrix_type full
_refine_ls_number_parameters 628
_refine_ls_number_reflns 6115
_refine_ls_number_restraints 0
_refine_ls_restrained_S_all 1.049
_refine_ls_R_factor_all 0.0318
_refine_ls_R_factor_gt 0.0256
_refine_ls_shift/su_max 0.001
_refine_ls_shift/su_mean 0.000
_refine_ls_structure_factor_coef Fsqd
_refine_ls_weighting_details 'calc w=1/[\s^2^(Fo^2^)+(0.0267P)^2^+4.7376P] where P=(Fo^2^+2Fc^2^)/3'
_refine_ls_weighting_scheme calc
_refine_ls_wR_factor_gt 0.0601
_refine_ls_wR_factor_ref 0.0632
_reflns_number_gt 5439
_reflns_number_total 6115
_reflns_threshold_expression >2sigma(I)
_cod_data_source_file b106624m.txt
_cod_data_source_block xl
_cod_original_formula_sum 'C36 H32 N8 O22 P2 Pu1.50'
_cod_database_code 7011015

loop_
_symmetry_equiv_pos_as_xyz
'x, y, z'
'-x, -y, -z'

loop_
_atom_site_label
_atom_site_type_symbol
_atom_site_fract_x
_atom_site_fract_y
_atom_site_fract_z
_atom_site_U_iso_or_equiv
_atom_site_adp_type
_atom_site_occupancy
_atom_site_symmetry_multiplicity
_atom_site_calc_flag
_atom_site_refinement_flags
_atom_site_disorder_assembly
_atom_site_disorder_group
Pu1 Pu 0.428432(16) -0.109187(15) -0.167022(14) 0.03408(8) Uani 1 1 d . . .
P1 P 0.70549(12) -0.04722(11) -0.18238(10) 0.0378(3) Uani 1 1 d . . .
P2 P 0.30355(12) -0.33393(11) -0.10787(10) 0.0356(3) Uani 1 1 d . . .
O1 O 0.4202(3) 0.0421(3) -0.1399(3) 0.0474(10) Uani 1 1 d . . .
O2 O 0.6170(3) -0.0919(3) -0.1999(3) 0.0433(9) Uani 1 1 d . . .
O3 O 0.5345(3) -0.2386(3) -0.2262(3) 0.0431(9) Uani 1 1 d . . .
O4 O 0.3080(3) -0.2211(3) -0.1334(3) 0.0393(9) Uani 1 1 d . . .
O5 O 0.5119(4) -0.1539(4) -0.0084(3) 0.0620(12) Uani 1 1 d . . .
O6 O 0.5189(4) -0.2861(3) -0.0413(3) 0.0518(10) Uani 1 1 d . . .
O7 O 0.5864(4) -0.3157(4) 0.0914(3) 0.0722(13) Uani 1 1 d . . .
O8 O 0.2254(4) 0.0016(3) -0.1898(3) 0.0578(11) Uani 1 1 d . . .
O9 O 0.2750(4) -0.0836(4) -0.0456(3) 0.0576(11) Uani 1 1 d . . .
O10 O 0.0942(4) 0.0029(5) -0.0774(5) 0.099(2) Uani 1 1 d . . .
O11 O 0.4340(4) 0.0339(4) -0.3235(3) 0.0617(12) Uani 1 1 d . . .
O12 O 0.3445(4) -0.0779(3) -0.3160(3) 0.0579(11) Uani 1 1 d . . .
O13 O 0.3647(6) 0.0504(5) -0.4507(4) 0.106(2) Uani 1 1 d . . .
N1 N 0.4439(4) 0.1340(4) -0.2001(3) 0.0434(11) Uani 1 1 d . . .
N2 N 0.5092(4) -0.2764(4) -0.2837(3) 0.0421(11) Uani 1 1 d . . .
N3 N 0.5404(4) -0.2546(4) 0.0174(4) 0.0479(12) Uani 1 1 d . . .
N4 N 0.1945(5) -0.0247(5) -0.1033(5) 0.0580(15) Uani 1 1 d . . .
N5 N 0.3797(5) 0.0054(4) -0.3675(4) 0.0596(14) Uani 1 1 d . . .
C1 C 0.3588(5) 0.2119(5) -0.2541(5) 0.0610(18) Uani 1 1 d . . .
H1A H 0.2851 0.2011 -0.2485 0.073 Uiso 1 1 calc R . .
C2 C 0.3794(6) 0.3062(5) -0.3168(5) 0.0662(19) Uani 1 1 d . . .
H2A H 0.3205 0.3598 -0.3544 0.079 Uiso 1 1 calc R . .
C3 C 0.4887(6) 0.3214(5) -0.3240(5) 0.0599(18) Uani 1 1 d . . .
H3A H 0.5045 0.3853 -0.3671 0.072 Uiso 1 1 calc R . .
C4 C 0.5742(5) 0.2416(5) -0.2671(4) 0.0516(16) Uani 1 1 d . . .
H4A H 0.6483 0.2515 -0.2721 0.062 Uiso 1 1 calc R . .
C5 C 0.5514(5) 0.1466(4) -0.2025(4) 0.0400(13) Uani 1 1 d . . .
C6 C 0.6378(5) 0.0559(4) -0.1371(4) 0.0426(14) Uani 1 1 d . . .
H6A H 0.5989 0.0249 -0.0765 0.051 Uiso 1 1 calc R . .
H6B H 0.6976 0.0830 -0.1275 0.051 Uiso 1 1 calc R . .
C7 C 0.5363(6) -0.2301(5) -0.3767(4) 0.0571(17) Uani 1 1 d . . .
H7A H 0.5711 -0.1736 -0.3989 0.069 Uiso 1 1 calc R . .
C8 C 0.5125(7) -0.2662(7) -0.4379(5) 0.075(2) Uani 1 1 d . . .
H8A H 0.5313 -0.2345 -0.5019 0.090 Uiso 1 1 calc R . .
C9 C 0.4609(7) -0.3495(7) -0.4052(5) 0.083(2) Uani 1 1 d . . .
H9A H 0.4417 -0.3729 -0.4468 0.099 Uiso 1 1 calc R . .
C10 C 0.4381(6) -0.3973(6) -0.3105(5) 0.0618(18) Uani 1 1 d . . .
H10A H 0.4051 -0.4550 -0.2879 0.074 Uiso 1 1 calc R . .
C11 C 0.4626(5) -0.3624(5) -0.2473(4) 0.0436(14) Uani 1 1 d . . .
C12 C 0.4383(5) -0.4104(4) -0.1440(4) 0.0399(13) Uani 1 1 d . . .
H12A H 0.5022 -0.4136 -0.1115 0.048 Uiso 1 1 calc R . .
H12B H 0.4334 -0.4832 -0.1259 0.048 Uiso 1 1 calc R . .
C20 C 0.8073(5) -0.1492(4) -0.0998(4) 0.0407(13) Uani 1 1 d . . .
C21 C 0.8771(5) -0.1274(5) -0.0509(5) 0.0593(17) Uani 1 1 d . . .
H21A H 0.8691 -0.0571 -0.0589 0.071 Uiso 1 1 calc R . .
C22 C 0.9579(6) -0.2105(6) 0.0093(5) 0.070(2) Uani 1 1 d . . .
H22A H 1.0044 -0.1959 0.0417 0.084 Uiso 1 1 calc R . .
C23 C 0.9703(5) -0.3147(6) 0.0219(5) 0.0631(19) Uani 1 1 d . . .
H23A H 1.0244 -0.3703 0.0633 0.076 Uiso 1 1 calc R . .
C24 C 0.9040(5) -0.3361(5) -0.0259(5) 0.0626(19) Uani 1 1 d . . .
H24A H 0.9130 -0.4066 -0.0177 0.075 Uiso 1 1 calc R . .
C25 C 0.8226(5) -0.2538(5) -0.0870(5) 0.0558(16) Uani 1 1 d . . .
H25A H 0.7778 -0.2696 -0.1198 0.067 Uiso 1 1 calc R . .
C30 C 0.7809(5) 0.0156(5) -0.2910(4) 0.0477(15) Uani 1 1 d . . .
C31 C 0.8709(7) 0.0583(6) -0.2918(5) 0.077(2) Uani 1 1 d . . .
H31A H 0.8945 0.0517 -0.2354 0.093 Uiso 1 1 calc R . .
C32 C 0.9255(9) 0.1104(8) -0.3760(8) 0.108(3) Uani 1 1 d . . .
H32A H 0.9838 0.1413 -0.3768 0.130 Uiso 1 1 calc R . .
C33 C 0.8932(10) 0.1161(9) -0.4573(8) 0.122(4) Uani 1 1 d . . .
H33A H 0.9314 0.1497 -0.5138 0.146 Uiso 1 1 calc R . .
C34 C 0.8071(9) 0.0744(9) -0.4583(6) 0.116(4) Uani 1 1 d . . .
H34A H 0.7854 0.0804 -0.5152 0.139 Uiso 1 1 calc R . .
C35 C 0.7503(7) 0.0219(7) -0.3736(5) 0.079(2) Uani 1 1 d . . .
H35A H 0.6919 -0.0083 -0.3738 0.094 Uiso 1 1 calc R . .
C40 C 0.1905(5) -0.3336(5) -0.1698(4) 0.0455(14) Uani 1 1 d . . .
C41 C 0.1192(5) -0.2347(6) -0.2227(4) 0.0558(16) Uani 1 1 d . . .
H41A H 0.1290 -0.1719 -0.2235 0.067 Uiso 1 1 calc R . .
C42 C 0.0333(6) -0.2304(7) -0.2745(5) 0.077(2) Uani 1 1 d . . .
H42A H -0.0149 -0.1649 -0.3109 0.093 Uiso 1 1 calc R . .
C43 C 0.0204(7) -0.3263(9) -0.2710(6) 0.085(3) Uani 1 1 d . . .
H43A H -0.0381 -0.3236 -0.3048 0.102 Uiso 1 1 calc R . .
C44 C 0.0915(7) -0.4249(8) -0.2192(6) 0.083(3) Uani 1 1 d . . .
H44A H 0.0821 -0.4879 -0.2183 0.100 Uiso 1 1 calc R . .
C45 C 0.1770(6) -0.4274(6) -0.1688(5) 0.0632(19) Uani 1 1 d . . .
H45A H 0.2262 -0.4930 -0.1336 0.076 Uiso 1 1 calc R . .
C50 C 0.2818(4) -0.3996(4) 0.0171(4) 0.0379(13) Uani 1 1 d . . .
C51 C 0.2691(5) -0.3404(5) 0.0720(4) 0.0532(16) Uani 1 1 d . . .
H51A H 0.2730 -0.2694 0.0434 0.064 Uiso 1 1 calc R . .
C52 C 0.2508(6) -0.3872(6) 0.1687(5) 0.0624(18) Uani 1 1 d . . .
H52A H 0.2428 -0.3478 0.2051 0.075 Uiso 1 1 calc R . .
C53 C 0.2445(5) -0.4922(6) 0.2111(5) 0.0588(17) Uani 1 1 d . . .
H53A H 0.2329 -0.5239 0.2761 0.071 Uiso 1 1 calc R . .
C54 C 0.2552(5) -0.5497(5) 0.1579(4) 0.0529(16) Uani 1 1 d . . .
H54A H 0.2499 -0.6203 0.1870 0.064 Uiso 1 1 calc R . .
C55 C 0.2739(5) -0.5046(5) 0.0614(4) 0.0460(14) Uani 1 1 d . . .
H55A H 0.2812 -0.5449 0.0259 0.055 Uiso 1 1 calc R . .
Pu2 Pu 0.0000 0.5000 0.5000 0.03984(9) Uani 1 2 d S . .
O14 O 0.1799(4) 0.5135(4) 0.5484(3) 0.0679(13) Uani 1 1 d . . .
O15 O 0.1462(4) 0.6041(4) 0.4027(3) 0.0744(14) Uani 1 1 d . . .
O16 O 0.3079(5) 0.5901(6) 0.4588(5) 0.122(2) Uani 1 1 d . . .
O17 O 0.0078(4) 0.5327(4) 0.3320(3) 0.0657(13) Uani 1 1 d . . .
O18 O -0.0915(4) 0.6654(4) 0.3675(3) 0.0677(13) Uani 1 1 d . . .
O19 O -0.0780(6) 0.6815(6) 0.2226(4) 0.127(3) Uani 1 1 d . . .
O20 O 0.1822(4) 0.3883(4) 0.4529(3) 0.0670(13) Uani 1 1 d . . .
O21 O 0.0292(4) 0.3326(4) 0.4753(3) 0.0686(13) Uani 1 1 d . . .
O22 O 0.1917(5) 0.2456(5) 0.4289(5) 0.102(2) Uani 1 1 d . . .
N6 N 0.2155(5) 0.5700(5) 0.4696(5) 0.0706(17) Uani 1 1 d . . .
N7 N -0.0541(5) 0.6294(5) 0.3042(4) 0.0694(17) Uani 1 1 d . . .
N8 N 0.1371(5) 0.3175(5) 0.4521(4) 0.0649(15) Uani 1 1 d . . .

loop_
_atom_site_aniso_label
_atom_site_aniso_U_11
_atom_site_aniso_U_22
_atom_site_aniso_U_33
_atom_site_aniso_U_23
_atom_site_aniso_U_13
_atom_site_aniso_U_12
Pu1 0.03587(12) 0.02898(12) 0.03921(13) -0.01462(9) 0.00398(8) -0.01214(8)
P1 0.0368(7) 0.0348(8) 0.0448(9) -0.0180(7) 0.0011(6) -0.0115(6)
P2 0.0372(7) 0.0352(8) 0.0380(8) -0.0151(7) 0.0019(6) -0.0150(6)
O1 0.045(2) 0.035(2) 0.064(3) -0.022(2) 0.0089(19) -0.0160(18)
O2 0.037(2) 0.047(2) 0.057(3) -0.031(2) 0.0027(17) -0.0128(17)
O3 0.046(2) 0.045(2) 0.048(2) -0.028(2) 0.0054(18) -0.0157(18)
O4 0.042(2) 0.033(2) 0.045(2) -0.0164(17) 0.0046(16) -0.0152(16)
O5 0.091(3) 0.045(3) 0.055(3) -0.029(2) 0.000(2) -0.013(2)
O6 0.066(3) 0.046(2) 0.052(3) -0.026(2) -0.010(2) -0.014(2)
O7 0.096(4) 0.061(3) 0.051(3) -0.018(3) -0.017(3) -0.008(3)
O8 0.048(2) 0.052(3) 0.075(3) -0.030(2) 0.008(2) -0.014(2)
O9 0.066(3) 0.058(3) 0.062(3) -0.035(2) 0.020(2) -0.030(2)
O10 0.048(3) 0.124(5) 0.152(6) -0.092(5) 0.038(3) -0.027(3)
O11 0.065(3) 0.057(3) 0.058(3) -0.010(2) -0.008(2) -0.024(2)
O12 0.064(3) 0.053(3) 0.054(3) -0.015(2) -0.003(2) -0.019(2)
O13 0.138(5) 0.110(5) 0.048(3) 0.012(3) -0.030(3) -0.052(4)
N1 0.042(3) 0.029(3) 0.060(3) -0.021(2) 0.005(2) -0.009(2)
N2 0.045(3) 0.042(3) 0.045(3) -0.024(2) 0.007(2) -0.014(2)
N3 0.054(3) 0.044(3) 0.044(3) -0.018(3) 0.004(2) -0.013(2)
N4 0.047(3) 0.057(4) 0.089(5) -0.046(4) 0.019(3) -0.025(3)
N5 0.059(3) 0.056(4) 0.051(4) -0.008(3) -0.002(3) -0.017(3)
C1 0.045(3) 0.046(4) 0.092(5) -0.025(4) -0.005(3) -0.012(3)
C2 0.060(4) 0.040(4) 0.078(5) -0.011(4) -0.012(4) 0.001(3)
C3 0.070(4) 0.038(4) 0.063(4) -0.015(3) 0.009(4) -0.016(3)
C4 0.051(4) 0.048(4) 0.062(4) -0.027(3) 0.010(3) -0.020(3)
C5 0.040(3) 0.036(3) 0.055(4) -0.027(3) 0.006(3) -0.015(3)
C6 0.043(3) 0.040(3) 0.054(4) -0.027(3) -0.002(3) -0.012(3)
C7 0.064(4) 0.062(4) 0.050(4) -0.027(3) 0.016(3) -0.024(3)
C8 0.097(6) 0.088(6) 0.050(4) -0.033(4) 0.012(4) -0.037(5)
C9 0.110(6) 0.109(7) 0.062(5) -0.057(5) 0.018(4) -0.051(6)
C10 0.073(4) 0.071(5) 0.063(5) -0.043(4) 0.014(4) -0.035(4)
C11 0.046(3) 0.040(3) 0.048(4) -0.024(3) 0.009(3) -0.012(3)
C12 0.043(3) 0.031(3) 0.047(4) -0.017(3) 0.003(3) -0.012(2)
C20 0.038(3) 0.037(3) 0.047(3) -0.017(3) 0.002(3) -0.010(2)
C21 0.059(4) 0.051(4) 0.067(5) -0.021(4) -0.016(3) -0.009(3)
C22 0.063(4) 0.079(6) 0.063(5) -0.021(4) -0.016(4) -0.016(4)
C23 0.047(4) 0.057(5) 0.056(4) -0.001(4) -0.004(3) -0.003(3)
C24 0.048(4) 0.042(4) 0.080(5) -0.010(4) -0.002(4) -0.009(3)
C25 0.049(3) 0.048(4) 0.069(4) -0.020(3) -0.002(3) -0.015(3)
C30 0.048(3) 0.038(3) 0.051(4) -0.015(3) 0.006(3) -0.011(3)
C31 0.093(6) 0.081(6) 0.069(5) -0.026(4) 0.019(4) -0.055(5)
C32 0.119(8) 0.118(8) 0.102(8) -0.039(7) 0.045(6) -0.081(7)
C33 0.126(9) 0.139(10) 0.078(7) -0.023(7) 0.044(6) -0.058(8)
C34 0.115(8) 0.165(11) 0.056(6) -0.025(6) 0.010(5) -0.053(8)
C35 0.076(5) 0.105(7) 0.051(5) -0.024(4) 0.004(4) -0.032(5)
C40 0.049(3) 0.051(4) 0.039(3) -0.018(3) -0.001(3) -0.017(3)
C41 0.053(4) 0.065(4) 0.047(4) -0.023(3) 0.001(3) -0.012(3)
C42 0.058(4) 0.111(7) 0.054(5) -0.028(5) -0.014(4) -0.012(4)
C43 0.071(5) 0.145(9) 0.064(5) -0.052(6) -0.005(4) -0.045(6)
C44 0.094(6) 0.115(7) 0.074(5) -0.047(5) -0.008(5) -0.057(6)
C45 0.071(4) 0.062(4) 0.067(5) -0.022(4) -0.007(4) -0.035(4)
C50 0.032(3) 0.041(3) 0.039(3) -0.012(3) 0.001(2) -0.014(2)
C51 0.070(4) 0.052(4) 0.047(4) -0.024(3) 0.009(3) -0.028(3)
C52 0.080(5) 0.071(5) 0.047(4) -0.027(4) 0.008(3) -0.037(4)
C53 0.057(4) 0.065(5) 0.041(4) -0.009(3) 0.008(3) -0.020(3)
C54 0.049(4) 0.045(4) 0.046(4) -0.002(3) 0.005(3) -0.013(3)
C55 0.044(3) 0.041(3) 0.051(4) -0.015(3) -0.001(3) -0.012(3)
Pu2 0.03443(16) 0.05023(19) 0.03228(17) -0.01048(14) -0.00040(12) -0.01640(13)
O14 0.059(3) 0.082(3) 0.059(3) -0.016(3) -0.012(2) -0.025(3)
O15 0.073(3) 0.079(4) 0.059(3) -0.008(3) 0.003(3) -0.034(3)
O16 0.071(4) 0.171(7) 0.147(6) -0.058(5) 0.014(4) -0.081(4)
O17 0.065(3) 0.083(4) 0.044(3) -0.022(3) -0.003(2) -0.016(3)
O18 0.070(3) 0.074(3) 0.048(3) -0.017(3) -0.002(2) -0.014(3)
O19 0.144(6) 0.138(6) 0.036(3) -0.012(3) -0.013(3) 0.025(5)
O20 0.053(3) 0.081(3) 0.061(3) -0.025(3) 0.002(2) -0.016(3)
O21 0.069(3) 0.071(3) 0.067(3) -0.026(3) 0.000(2) -0.022(3)
O22 0.086(4) 0.091(4) 0.140(6) -0.077(4) -0.021(4) 0.016(3)
N6 0.051(3) 0.091(5) 0.072(4) -0.023(4) 0.001(3) -0.038(3)
N7 0.070(4) 0.079(5) 0.036(4) -0.016(3) -0.006(3) 0.002(3)
N8 0.054(4) 0.070(4) 0.074(4) -0.034(3) -0.006(3) -0.011(3)

loop_
_atom_type_symbol
_atom_type_description
_atom_type_scat_dispersion_real
_atom_type_scat_dispersion_imag
_atom_type_scat_source
C C 0.0033 0.0016 'International Tables Vol C Tables 4.2.6.8 and 6.1.1.4'
H H 0.0000 0.0000 'International Tables Vol C Tables 4.2.6.8 and 6.1.1.4'
N N 0.0061 0.0033 'International Tables Vol C Tables 4.2.6.8 and 6.1.1.4'
O O 0.0106 0.0060 'International Tables Vol C Tables 4.2.6.8 and 6.1.1.4'
P P 0.1023 0.0942 'International Tables Vol C Tables 4.2.6.8 and 6.1.1.4'
Pu Pu -9.4100 4.3056 'International Tables Vol C Tables 4.2.6.8 and 6.1.1.4'

loop_
_geom_angle_atom_site_label_1
_geom_angle_atom_site_label_2
_geom_angle_atom_site_label_3
_geom_angle
_geom_angle_site_symmetry_1
_geom_angle_site_symmetry_3
_geom_angle_publ_flag
O2 Pu1 O4 146.19(13) . . ?
O2 Pu1 O1 76.01(13) . . ?
O4 Pu1 O1 135.82(13) . . ?
O2 Pu1 O3 72.76(12) . . ?
O4 Pu1 O3 75.85(12) . . ?
O1 Pu1 O3 148.29(12) . . ?
O2 Pu1 O11 72.43(14) . . ?
O4 Pu1 O11 120.55(14) . . ?
O1 Pu1 O11 74.62(15) . . ?
O3 Pu1 O11 90.70(15) . . ?
O2 Pu1 O8 140.42(14) . . ?
O4 Pu1 O8 71.65(13) . . ?
O1 Pu1 O8 73.45(13) . . ?
O3 Pu1 O8 130.65(14) . . ?
O11 Pu1 O8 75.62(15) . . ?
O2 Pu1 O9 134.05(14) . . ?
O4 Pu1 O9 69.35(13) . . ?
O1 Pu1 O9 67.92(13) . . ?
O3 Pu1 O9 141.33(13) . . ?
O11 Pu1 O9 121.22(16) . . ?
O8 Pu1 O9 51.51(16) . . ?
O2 Pu1 O12 108.93(13) . . ?
O4 Pu1 O12 70.39(13) . . ?
O1 Pu1 O12 117.07(14) . . ?
O3 Pu1 O12 69.32(14) . . ?
O11 Pu1 O12 50.99(14) . . ?
O8 Pu1 O12 65.33(15) . . ?
O9 Pu1 O12 112.34(15) . . ?
O2 Pu1 O6 84.23(13) . . ?
O4 Pu1 O6 71.92(13) . . ?
O1 Pu1 O6 115.69(13) . . ?
O3 Pu1 O6 66.63(13) . . ?
O11 Pu1 O6 151.64(15) . . ?
O8 Pu1 O6 131.91(14) . . ?
O9 Pu1 O6 86.58(15) . . ?
O12 Pu1 O6 127.23(13) . . ?
O2 Pu1 O5 73.24(14) . . ?
O4 Pu1 O5 105.97(14) . . ?
O1 Pu1 O5 66.40(14) . . ?
O3 Pu1 O5 108.77(14) . . ?
O11 Pu1 O5 132.83(14) . . ?
O8 Pu1 O5 115.22(15) . . ?
O9 Pu1 O5 66.86(16) . . ?
O12 Pu1 O5 176.12(13) . . ?
O6 Pu1 O5 49.30(13) . . ?
O2 Pu1 N4 145.94(13) . . ?
O4 Pu1 N4 66.79(13) . . ?
O1 Pu1 N4 69.95(13) . . ?
O3 Pu1 N4 141.22(13) . . ?
O11 Pu1 N4 99.21(17) . . ?
O8 Pu1 N4 25.71(16) . . ?
O9 Pu1 N4 25.87(15) . . ?
O12 Pu1 N4 88.15(17) . . ?
O6 Pu1 N4 109.13(16) . . ?
O5 Pu1 N4 91.62(17) . . ?
O2 Pu1 N5 90.31(14) . . ?
O4 Pu1 N5 95.73(14) . . ?
O1 Pu1 N5 96.10(15) . . ?
O3 Pu1 N5 78.83(15) . . ?
O11 Pu1 N5 25.32(14) . . ?
O8 Pu1 N5 68.78(16) . . ?
O9 Pu1 N5 120.26(16) . . ?
O12 Pu1 N5 25.67(14) . . ?
O6 Pu1 N5 145.12(15) . . ?
O5 Pu1 N5 158.13(15) . . ?
N4 Pu1 N5 94.48(18) . . ?
O2 P1 C20 111.2(2) . . ?
O2 P1 C30 110.1(3) . . ?
C20 P1 C30 109.7(3) . . ?
O2 P1 C6 111.9(2) . . ?
C20 P1 C6 107.7(3) . . ?
C30 P1 C6 106.0(3) . . ?
O4 P2 C50 110.2(2) . . ?
O4 P2 C40 109.8(3) . . ?
C50 P2 C40 111.3(2) . . ?
O4 P2 C12 111.0(2) . . ?
C50 P2 C12 108.2(3) . . ?
C40 P2 C12 106.2(3) . . ?
N1 O1 Pu1 128.7(3) . . ?
P1 O2 Pu1 145.2(2) . . ?
N2 O3 Pu1 133.5(3) . . ?
P2 O4 Pu1 145.3(2) . . ?
N3 O5 Pu1 96.5(3) . . ?
N3 O6 Pu1 100.1(3) . . ?
N4 O8 Pu1 96.7(4) . . ?
N4 O9 Pu1 95.6(3) . . ?
N5 O11 Pu1 99.1(3) . . ?
N5 O12 Pu1 96.0(4) . . ?
O1 N1 C1 118.6(5) . . ?
O1 N1 C5 119.0(4) . . ?
C1 N1 C5 122.4(5) . . ?
O3 N2 C7 117.9(4) . . ?
O3 N2 C11 119.9(4) . . ?
C7 N2 C11 122.1(5) . . ?
O7 N3 O5 122.9(5) . . ?
O7 N3 O6 123.0(5) . . ?
O5 N3 O6 114.1(5) . . ?
O7 N3 Pu1 178.3(4) . . ?
O5 N3 Pu1 58.8(3) . . ?
O6 N3 Pu1 55.3(3) . . ?
O10 N4 O8 121.9(7) . . ?
O10 N4 O9 122.3(7) . . ?
O8 N4 O9 115.8(5) . . ?
O10 N4 Pu1 174.0(4) . . ?
O8 N4 Pu1 57.5(3) . . ?
O9 N4 Pu1 58.5(3) . . ?
O13 N5 O11 123.8(6) . . ?
O13 N5 O12 122.3(6) . . ?
O11 N5 O12 113.9(5) . . ?
O13 N5 Pu1 177.1(5) . . ?
O11 N5 Pu1 55.6(3) . . ?
O12 N5 Pu1 58.3(3) . . ?
N1 C1 C2 120.5(6) . . ?
C1 C2 C3 119.2(6) . . ?
C4 C3 C2 119.5(6) . . ?
C3 C4 C5 120.7(6) . . ?
N1 C5 C4 117.7(5) . . ?
N1 C5 C6 117.7(5) . . ?
C4 C5 C6 124.6(5) . . ?
C5 C6 P1 111.9(4) . . ?
N2 C7 C8 120.0(6) . . ?
C7 C8 C9 120.0(7) . . ?
C10 C9 C8 118.9(7) . . ?
C9 C10 C11 121.9(6) . . ?
N2 C11 C10 117.1(5) . . ?
N2 C11 C12 118.8(5) . . ?
C10 C11 C12 124.1(5) . . ?
C11 C12 P2 111.9(4) . . ?
C25 C20 C21 118.5(5) . . ?
C25 C20 P1 118.5(4) . . ?
C21 C20 P1 123.0(5) . . ?
C22 C21 C20 119.8(6) . . ?
C23 C22 C21 120.6(7) . . ?
C24 C23 C22 119.9(6) . . ?
C23 C24 C25 120.5(6) . . ?
C20 C25 C24 120.8(6) . . ?
C35 C30 C31 119.3(6) . . ?
C35 C30 P1 120.1(5) . . ?
C31 C30 P1 120.5(5) . . ?
C32 C31 C30 120.3(8) . . ?
C33 C32 C31 119.3(9) . . ?
C34 C33 C32 121.5(9) . . ?
C33 C34 C35 119.9(9) . . ?
C30 C35 C34 119.6(8) . . ?
C45 C40 C41 120.7(6) . . ?
C45 C40 P2 121.9(5) . . ?
C41 C40 P2 117.3(5) . . ?
C40 C41 C42 119.3(7) . . ?
C41 C42 C43 118.8(8) . . ?
C44 C43 C42 122.3(7) . . ?
C45 C44 C43 118.0(8) . . ?
C44 C45 C40 120.9(7) . . ?
C55 C50 C51 118.7(5) . . ?
C55 C50 P2 123.3(5) . . ?
C51 C50 P2 118.0(4) . . ?
C52 C51 C50 120.1(6) . . ?
C53 C52 C51 120.0(6) . . ?
C54 C53 C52 120.1(6) . . ?
C53 C54 C55 120.8(6) . . ?
C54 C55 C50 120.3(6) . . ?
O17 Pu2 O17 180.000(1) . 2_566 ?
O17 Pu2 O18 128.52(16) . 2_566 ?
O17 Pu2 O18 51.48(16) 2_566 2_566 ?
O17 Pu2 O18 51.48(16) . . ?
O17 Pu2 O18 128.52(16) 2_566 . ?
O18 Pu2 O18 180.0(2) 2_566 . ?
O17 Pu2 O21 67.72(16) . . ?
O17 Pu2 O21 112.28(16) 2_566 . ?
O18 Pu2 O21 65.96(16) 2_566 . ?
O18 Pu2 O21 114.04(16) . . ?
O17 Pu2 O21 112.28(16) . 2_566 ?
O17 Pu2 O21 67.72(16) 2_566 2_566 ?
O18 Pu2 O21 114.04(16) 2_566 2_566 ?
O18 Pu2 O21 65.96(16) . 2_566 ?
O21 Pu2 O21 180.0(2) . 2_566 ?
O17 Pu2 O14 67.26(15) . 2_566 ?
O17 Pu2 O14 112.74(15) 2_566 2_566 ?
O18 Pu2 O14 112.04(16) 2_566 2_566 ?
O18 Pu2 O14 67.96(16) . 2_566 ?
O21 Pu2 O14 67.10(16) . 2_566 ?
O21 Pu2 O14 112.90(16) 2_566 2_566 ?
O17 Pu2 O14 112.75(15) . . ?
O17 Pu2 O14 67.25(15) 2_566 . ?
O18 Pu2 O14 67.96(16) 2_566 . ?
O18 Pu2 O14 112.04(16) . . ?
O21 Pu2 O14 112.90(16) . . ?
O21 Pu2 O14 67.10(16) 2_566 . ?
O14 Pu2 O14 180.0(3) 2_566 . ?
O17 Pu2 O20 67.82(16) . . ?
O17 Pu2 O20 112.18(16) 2_566 . ?
O18 Pu2 O20 66.18(16) 2_566 . ?
O18 Pu2 O20 113.82(16) . . ?
O21 Pu2 O20 50.96(16) . . ?
O21 Pu2 O20 129.04(16) 2_566 . ?
O14 Pu2 O20 112.95(16) 2_566 . ?
O14 Pu2 O20 67.05(16) . . ?
O17 Pu2 O20 112.18(16) . 2_566 ?
O17 Pu2 O20 67.82(16) 2_566 2_566 ?
O18 Pu2 O20 113.82(16) 2_566 2_566 ?
O18 Pu2 O20 66.18(16) . 2_566 ?
O21 Pu2 O20 129.04(16) . 2_566 ?
O21 Pu2 O20 50.96(16) 2_566 2_566 ?
O14 Pu2 O20 67.05(16) 2_566 2_566 ?
O14 Pu2 O20 112.95(16) . 2_566 ?
O20 Pu2 O20 180.000(1) . 2_566 ?
O17 Pu2 O15 67.03(16) . . ?
O17 Pu2 O15 112.97(16) 2_566 . ?
O18 Pu2 O15 111.95(16) 2_566 . ?
O18 Pu2 O15 68.05(16) . . ?
O21 Pu2 O15 111.92(17) . . ?
O21 Pu2 O15 68.08(17) 2_566 . ?
O14 Pu2 O15 129.85(16) 2_566 . ?
O14 Pu2 O15 50.15(16) . . ?
O20 Pu2 O15 66.05(17) . . ?
O20 Pu2 O15 113.95(17) 2_566 . ?
O17 Pu2 O15 112.97(16) . 2_566 ?
O17 Pu2 O15 67.03(16) 2_566 2_566 ?
O18 Pu2 O15 68.05(16) 2_566 2_566 ?
O18 Pu2 O15 111.95(16) . 2_566 ?
O21 Pu2 O15 68.08(17) . 2_566 ?
O21 Pu2 O15 111.92(17) 2_566 2_566 ?
O14 Pu2 O15 50.15(16) 2_566 2_566 ?
O14 Pu2 O15 129.85(16) . 2_566 ?
O20 Pu2 O15 113.95(17) . 2_566 ?
O20 Pu2 O15 66.05(17) 2_566 2_566 ?
O15 Pu2 O15 180.0 . 2_566 ?
N6 O14 Pu2 98.8(4) . . ?
N6 O15 Pu2 95.8(4) . . ?
N7 O17 Pu2 96.6(4) . . ?
N7 O18 Pu2 96.2(4) . . ?
N8 O20 Pu2 97.0(4) . . ?
N8 O21 Pu2 98.2(4) . . ?
O16 N6 O14 121.6(6) . . ?
O16 N6 O15 123.5(7) . . ?
O14 N6 O15 114.9(5) . . ?
O16 N6 Pu2 174.8(6) . . ?
O14 N6 Pu2 56.5(3) . . ?
O15 N6 Pu2 58.6(3) . . ?
O19 N7 O18 122.6(7) . . ?
O19 N7 O17 121.7(7) . . ?
O18 N7 O17 115.7(5) . . ?
O19 N7 Pu2 178.4(6) . . ?
O18 N7 Pu2 58.2(3) . . ?
O17 N7 Pu2 57.5(3) . . ?
O22 N8 O21 123.3(6) . . ?
O22 N8 O20 122.8(6) . . ?
O21 N8 O20 113.9(6) . . ?
O22 N8 Pu2 177.4(5) . . ?
O21 N8 Pu2 56.6(4) . . ?
O20 N8 Pu2 57.3(3) . . ?

loop_
_geom_bond_atom_site_label_1
_geom_bond_atom_site_label_2
_geom_bond_distance
_geom_bond_site_symmetry_2
_geom_bond_publ_flag
Pu1 O2 2.309(3) . ?
Pu1 O4 2.315(3) . ?
Pu1 O1 2.334(4) . ?
Pu1 O3 2.344(4) . ?
Pu1 O11 2.446(4) . ?
Pu1 O8 2.463(4) . ?
Pu1 O9 2.484(4) . ?
Pu1 O12 2.505(4) . ?
Pu1 O6 2.505(4) . ?
Pu1 O5 2.582(4) . ?
Pu1 N4 2.899(5) . ?
Pu1 N5 2.927(6) . ?
P1 O2 1.505(4) . ?
P1 C20 1.773(6) . ?
P1 C30 1.795(6) . ?
P1 C6 1.809(6) . ?
P2 O4 1.498(4) . ?
P2 C50 1.791(5) . ?
P2 C40 1.793(6) . ?
P2 C12 1.811(5) . ?
O1 N1 1.334(6) . ?
O3 N2 1.336(5) . ?
O5 N3 1.263(6) . ?
O6 N3 1.267(6) . ?
O7 N3 1.214(6) . ?
O8 N4 1.266(7) . ?
O9 N4 1.271(7) . ?
O10 N4 1.210(7) . ?
O11 N5 1.268(7) . ?
O12 N5 1.275(6) . ?
O13 N5 1.201(7) . ?
N1 C1 1.342(8) . ?
N1 C5 1.351(6) . ?
N2 C7 1.352(7) . ?
N2 C11 1.365(7) . ?
C1 C2 1.357(9) . ?
C2 C3 1.376(9) . ?
C3 C4 1.374(9) . ?
C4 C5 1.382(8) . ?
C5 C6 1.490(8) . ?
C7 C8 1.360(9) . ?
C8 C9 1.372(10) . ?
C9 C10 1.365(10) . ?
C10 C11 1.380(8) . ?
C11 C12 1.484(8) . ?
C20 C25 1.373(8) . ?
C20 C21 1.398(8) . ?
C21 C22 1.378(9) . ?
C22 C23 1.374(10) . ?
C23 C24 1.350(9) . ?
C24 C25 1.384(9) . ?
C30 C35 1.360(9) . ?
C30 C31 1.389(9) . ?
C31 C32 1.382(11) . ?
C32 C33 1.352(13) . ?
C33 C34 1.347(13) . ?
C34 C35 1.401(11) . ?
C40 C45 1.386(8) . ?
C40 C41 1.387(9) . ?
C41 C42 1.388(9) . ?
C42 C43 1.397(12) . ?
C43 C44 1.380(12) . ?
C44 C45 1.379(9) . ?
C50 C55 1.385(8) . ?
C50 C51 1.397(8) . ?
C51 C52 1.383(8) . ?
C52 C53 1.378(9) . ?
C53 C54 1.358(9) . ?
C54 C55 1.380(8) . ?
Pu2 O17 2.460(4) . ?
Pu2 O17 2.460(4) 2_566 ?
Pu2 O18 2.476(5) 2_566 ?
Pu2 O18 2.476(5) . ?
Pu2 O21 2.482(5) . ?
Pu2 O21 2.482(5) 2_566 ?
Pu2 O14 2.492(4) 2_566 ?
Pu2 O14 2.492(4) . ?
Pu2 O20 2.495(5) . ?
Pu2 O20 2.495(5) 2_566 ?
Pu2 O15 2.533(4) . ?
Pu2 O15 2.533(4) 2_566 ?
O14 N6 1.245(7) . ?
O15 N6 1.282(7) . ?
O16 N6 1.200(7) . ?
O17 N7 1.272(7) . ?
O18 N7 1.259(7) . ?
O19 N7 1.207(7) . ?
O20 N8 1.286(7) . ?
O21 N8 1.269(7) . ?
O22 N8 1.198(7) . ?
